data_7122493
loop_
_publ_author_name
'Kishore, M. V. Nanda'
'Panda, Pradeepta K.'

_publ_section_title
;
 Revisiting the intense NIR active bronzaphyrin, a 26-\p aromatic expanded
 porphyrin: synthesis and structural analysis.
;
_journal_issue 93
_journal_name_full 'Chemical communications (Cambridge, England)'
_journal_page_first 13135
_journal_page_last 13138
_journal_paper_doi 10.1039/c8cc07752e
_journal_volume 54
_journal_year 2018
_chemical_formula_moiety 'C44 H52 N4 S2, 2(C4 H F6 O4)'
_chemical_formula_sum 'C52 H54 F12 N4 O8 S2'
_chemical_formula_weight 1155.11
_chemical_name_common Bronzaphyrin
_chemical_name_systematic Octaethyldithiabronzaphyrin
_space_group_crystal_system monoclinic
_space_group_IT_number 14
_space_group_name_Hall '-P 2ybc'
_space_group_name_H-M_alt 'P 1 21/c 1'
_symmetry_space_group_name_Hall '-P 2ybc'
_symmetry_space_group_name_H-M 'P 1 21/c 1'
_atom_sites_solution_hydrogens mixed
_audit_creation_method SHELXL-2014/7
_audit_update_record
;
2018-09-25 deposited with the CCDC.
2018-10-23 downloaded from the CCDC.
;
_cell_angle_alpha 90
_cell_angle_beta 98.0780(10)
_cell_angle_gamma 90
_cell_formula_units_Z 2
_cell_length_a 12.4875(4)
_cell_length_b 12.9069(4)
_cell_length_c 16.8517(6)
_cell_measurement_reflns_used 9941
_cell_measurement_temperature 100(2)
_cell_measurement_theta_max 27.49
_cell_measurement_theta_min 2.44
_cell_volume 2689.12(15)
_computing_cell_refinement 'Bruker SAINT'
_computing_data_collection 'Bruker APEX2'
_computing_data_reduction 'Bruker SAINT'
_computing_molecular_graphics 'Bruker SHELXTL'
_computing_publication_material 'Bruker SHELXTL'
_computing_structure_refinement 'SHELXL-2014/7 (Sheldrick, 2014)'
_computing_structure_solution 'SHELXS-97 (Sheldrick 2008)'
_diffrn_ambient_temperature 100(2)
_diffrn_measured_fraction_theta_full 0.999
_diffrn_measured_fraction_theta_max 0.999
_diffrn_measurement_device_type 'Bruker APEX-II CCD'
_diffrn_measurement_method '\f and \w scans'
_diffrn_radiation_type MoK\a
_diffrn_radiation_wavelength 0.71073
_diffrn_reflns_av_R_equivalents 0.0526
_diffrn_reflns_av_unetI/netI 0.0251
_diffrn_reflns_Laue_measured_fraction_full 0.999
_diffrn_reflns_Laue_measured_fraction_max 0.999
_diffrn_reflns_limit_h_max 16
_diffrn_reflns_limit_h_min -16
_diffrn_reflns_limit_k_max 16
_diffrn_reflns_limit_k_min -16
_diffrn_reflns_limit_l_max 21
_diffrn_reflns_limit_l_min -21
_diffrn_reflns_number 69513
_diffrn_reflns_point_group_measured_fraction_full 0.999
_diffrn_reflns_point_group_measured_fraction_max 0.999
_diffrn_reflns_theta_full 25.242
_diffrn_reflns_theta_max 27.558
_diffrn_reflns_theta_min 2.281
_exptl_absorpt_coefficient_mu 0.197
_exptl_absorpt_correction_T_max 0.7456
_exptl_absorpt_correction_T_min 0.6669
_exptl_absorpt_correction_type multi-scan
_exptl_absorpt_process_details 'SADABS 2014/5'
_exptl_crystal_colour green
_exptl_crystal_density_diffrn 1.427
_exptl_crystal_description block
_exptl_crystal_F_000 1196
_exptl_crystal_recrystallization_method 'Re-crystallisation from solvent: TFA in CHCl3'
_exptl_crystal_size_max 0.16
_exptl_crystal_size_mid 0.14
_exptl_crystal_size_min 0.10
_refine_diff_density_max 1.892
_refine_diff_density_min -1.039
_refine_diff_density_rms 0.082
_refine_ls_extinction_method none
_refine_ls_goodness_of_fit_ref 0.992
_refine_ls_hydrogen_treatment mixed
_refine_ls_matrix_type full
_refine_ls_number_parameters 368
_refine_ls_number_reflns 6206
_refine_ls_number_restraints 0
_refine_ls_restrained_S_all 0.992
_refine_ls_R_factor_all 0.0751
_refine_ls_R_factor_gt 0.0605
_refine_ls_shift/su_max 0.000
_refine_ls_shift/su_mean 0.000
_refine_ls_structure_factor_coef Fsqd
_refine_ls_weighting_details 'w=1/[\s^2^(Fo^2^)+(0.0821P)^2^+6.0648P] where P=(Fo^2^+2Fc^2^)/3'
_refine_ls_weighting_scheme calc
_refine_ls_wR_factor_gt 0.1541
_refine_ls_wR_factor_ref 0.1648
_reflns_Friedel_coverage 0.000
_reflns_number_gt 5135
_reflns_number_total 6206
_reflns_threshold_expression 'I > 2\s(I)'
_cod_data_source_file c8cc07752e2.cif
_cod_data_source_block BrzSStfa
_cod_depositor_comments 'Adding full bibliography for 7122492--7122493.cif.'
_cod_database_code 7122493
_shelx_shelxl_version_number 2014/7
_shelx_space_group_comment
;
The symmetry employed for this shelxl refinement is uniquely defined
by the following loop, which should always be used as a source of
symmetry information in preference to the above space-group names.
They are only intended as comments.
;

loop_
_space_group_symop_operation_xyz
'x, y, z'
'-x, y+1/2, -z+1/2'
'-x, -y, -z'
'x, -y-1/2, z-1/2'

loop_
_atom_site_label
_atom_site_type_symbol
_atom_site_fract_x
_atom_site_fract_y
_atom_site_fract_z
_atom_site_U_iso_or_equiv
_atom_site_adp_type
_atom_site_occupancy
_atom_site_site_symmetry_order
_atom_site_calc_flag
_atom_site_refinement_flags_posn
_atom_site_refinement_flags_adp
S1 S 0.25222(4) 0.41813(4) 0.43469(4) 0.01457(15) Uani 1 1 d . .
F5 F 0.87373(13) 0.31239(16) 0.40966(10) 0.0360(4) Uani 1 1 d . .
O1 O 0.44549(14) 0.19277(14) 0.16231(10) 0.0187(4) Uani 1 1 d . .
O3 O 0.67159(13) 0.26204(14) 0.42706(10) 0.0177(4) Uani 1 1 d . .
F3 F 0.26307(15) 0.08073(17) 0.27060(11) 0.0463(5) Uani 1 1 d . .
N1 N 0.33530(16) 0.71263(15) 0.39088(11) 0.0120(4) Uani 1 1 d . .
O2 O 0.44791(16) 0.18312(19) 0.29539(11) 0.0322(5) Uani 1 1 d . .
N2 N 0.48403(15) 0.20698(15) 0.50425(11) 0.0117(4) Uani 1 1 d . .
O4 O 0.63436(17) 0.2387(2) 0.29406(11) 0.0411(6) Uani 1 1 d . .
C6 C 0.27133(17) 0.62781(17) 0.39888(12) 0.0117(4) Uani 1 1 d . .
F4 F 0.81758(19) 0.3461(3) 0.28876(13) 0.0883(12) Uani 1 1 d . .
C11 C 0.38236(17) 0.24735(17) 0.48298(13) 0.0121(4) Uani 1 1 d . .
C7 C 0.31759(18) 0.52808(18) 0.40612(13) 0.0129(4) Uani 1 1 d . .
C4 C 0.17070(18) 0.77261(18) 0.40682(13) 0.0130(4) Uani 1 1 d . .
C3 C 0.27882(18) 0.80167(18) 0.39746(13) 0.0124(4) Uani 1 1 d . .
C12 C 0.30820(18) 0.18017(17) 0.51455(13) 0.0133(4) Uani 1 1 d . .
C5 C 0.16598(17) 0.66558(18) 0.40770(13) 0.0127(4) Uani 1 1 d . .
C14 C 0.47951(18) 0.12117(17) 0.55107(13) 0.0128(4) Uani 1 1 d . .
C8 C 0.42658(18) 0.50484(18) 0.40145(14) 0.0151(4) Uani 1 1 d . .
H8 H 0.4757 0.5538 0.3849 0.018 Uiso 1 1 calc R U
C2 C 0.32228(18) 0.90252(17) 0.39775(13) 0.0139(4) Uani 1 1 d . .
H2 H 0.2708 0.9567 0.3871 0.017 Uiso 1 1 calc R U
C13 C 0.36777(18) 0.10118(17) 0.55518(13) 0.0132(4) Uani 1 1 d . .
C9 C 0.45559(18) 0.40493(18) 0.42305(14) 0.0154(5) Uani 1 1 d . .
H9 H 0.5265 0.3785 0.4225 0.018 Uiso 1 1 calc R U
C10 C 0.37069(17) 0.34542(17) 0.44602(13) 0.0123(4) Uani 1 1 d . .
C1 C 0.42932(18) 0.93383(17) 0.41130(14) 0.0141(4) Uani 1 1 d . .
H1 H 0.4434 1.0013 0.3928 0.017 Uiso 1 1 calc R U
C17 C 0.06910(18) 0.60024(19) 0.41615(15) 0.0170(5) Uani 1 1 d . .
H17A H 0.0133 0.6439 0.4360 0.020 Uiso 1 1 calc R U
H17B H 0.0901 0.5453 0.4564 0.020 Uiso 1 1 calc R U
C24 C 0.40588(19) 0.17410(19) 0.22251(14) 0.0173(5) Uani 1 1 d . .
C26 C 0.69395(19) 0.25845(19) 0.35921(14) 0.0168(5) Uani 1 1 d . .
C15 C 0.08299(18) 0.84782(19) 0.41997(14) 0.0166(5) Uani 1 1 d . .
H15A H 0.1162 0.9078 0.4507 0.020 Uiso 1 1 calc R U
H15B H 0.0333 0.8138 0.4528 0.020 Uiso 1 1 calc R U
C21 C 0.3277(2) 0.01359(19) 0.60187(14) 0.0181(5) Uani 1 1 d . .
H21A H 0.3727 -0.0485 0.5964 0.022 Uiso 1 1 calc R U
H21B H 0.2525 -0.0032 0.5786 0.022 Uiso 1 1 calc R U
F6 F 0.85521(19) 0.1919(3) 0.3236(2) 0.1079(15) Uani 1 1 d . .
C19 C 0.18762(18) 0.19364(19) 0.50580(15) 0.0175(5) Uani 1 1 d . .
H19A H 0.1711 0.2661 0.5189 0.021 Uiso 1 1 calc R U
H19B H 0.1583 0.1481 0.5448 0.021 Uiso 1 1 calc R U
C20 C 0.1311(2) 0.1685(2) 0.42156(17) 0.0235(5) Uani 1 1 d . .
H20A H 0.1592 0.2138 0.3826 0.035 Uiso 1 1 calc R U
H20B H 0.0531 0.1795 0.4192 0.035 Uiso 1 1 calc R U
H20C H 0.1449 0.0960 0.4089 0.035 Uiso 1 1 calc R U
C18 C 0.0210(2) 0.5499(2) 0.33660(17) 0.0265(6) Uani 1 1 d . .
H18A H -0.0034 0.6040 0.2974 0.040 Uiso 1 1 calc R U
H18B H -0.0405 0.5062 0.3452 0.040 Uiso 1 1 calc R U
H18C H 0.0763 0.5073 0.3164 0.040 Uiso 1 1 calc R U
C25 C 0.8119(2) 0.2770(3) 0.34598(16) 0.0280(6) Uani 1 1 d . .
F1 F 0.2609(3) 0.0904(4) 0.14568(16) 0.138(2) Uani 1 1 d . .
C16 C 0.0176(2) 0.8870(2) 0.34257(17) 0.0298(6) Uani 1 1 d . .
H16A H 0.0654 0.9241 0.3109 0.045 Uiso 1 1 calc R U
H16B H -0.0392 0.9340 0.3554 0.045 Uiso 1 1 calc R U
H16C H -0.0156 0.8281 0.3116 0.045 Uiso 1 1 calc R U
C22 C 0.3307(3) 0.0383(2) 0.69047(17) 0.0339(7) Uani 1 1 d . .
H22A H 0.4048 0.0559 0.7138 0.051 Uiso 1 1 calc R U
H22B H 0.3063 -0.0223 0.7181 0.051 Uiso 1 1 calc R U
H22C H 0.2829 0.0971 0.6965 0.051 Uiso 1 1 calc R U
F2 F 0.2202(2) 0.2129(3) 0.2060(3) 0.135(2) Uani 1 1 d . .
C23 C 0.2890(2) 0.1337(3) 0.21156(16) 0.0334(7) Uani 1 1 d . .
H2X H 0.542(3) 0.228(2) 0.4879(18) 0.020(7) Uiso 1 1 d . .
H1X H 0.395(3) 0.710(2) 0.3763(19) 0.025(8) Uiso 1 1 d . .
H1O H 0.541(5) 0.217(5) 0.301(4) 0.11(2) Uiso 1 1 d . .

loop_
_atom_site_aniso_label
_atom_site_aniso_U_11
_atom_site_aniso_U_22
_atom_site_aniso_U_33
_atom_site_aniso_U_23
_atom_site_aniso_U_13
_atom_site_aniso_U_12
S1 0.0096(3) 0.0126(3) 0.0212(3) 0.0021(2) 0.0011(2) 0.00045(19)
F5 0.0186(8) 0.0673(13) 0.0217(8) -0.0051(8) 0.0019(6) -0.0145(8)
O1 0.0174(8) 0.0236(9) 0.0157(8) 0.0013(7) 0.0049(6) 0.0006(7)
O3 0.0146(8) 0.0246(9) 0.0146(8) 0.0016(7) 0.0043(6) 0.0008(7)
F3 0.0311(9) 0.0698(14) 0.0364(10) 0.0279(10) -0.0005(8) -0.0210(9)
N1 0.0103(9) 0.0141(9) 0.0121(9) 0.0009(7) 0.0031(7) 0.0015(7)
O2 0.0204(9) 0.0621(15) 0.0144(9) -0.0022(9) 0.0030(7) -0.0135(9)
N2 0.0096(9) 0.0128(9) 0.0129(9) 0.0015(7) 0.0027(7) 0.0002(7)
O4 0.0240(10) 0.0851(18) 0.0139(9) -0.0030(10) 0.0013(8) -0.0224(11)
C6 0.0117(10) 0.0150(11) 0.0082(9) 0.0001(8) 0.0008(8) 0.0005(8)
F4 0.0512(14) 0.175(3) 0.0356(12) 0.0419(16) -0.0048(10) -0.0663(18)
C11 0.0105(10) 0.0146(10) 0.0113(10) -0.0019(8) 0.0014(8) 0.0010(8)
C7 0.0116(10) 0.0164(11) 0.0107(10) -0.0001(8) 0.0011(8) -0.0005(8)
C4 0.0112(10) 0.0164(11) 0.0112(10) 0.0023(8) 0.0008(8) 0.0027(8)
C3 0.0116(10) 0.0159(11) 0.0097(10) 0.0031(8) 0.0012(8) 0.0028(8)
C12 0.0129(10) 0.0141(10) 0.0134(10) -0.0015(8) 0.0036(8) -0.0013(8)
C5 0.0106(10) 0.0174(11) 0.0096(10) 0.0007(8) -0.0003(8) 0.0011(8)
C14 0.0144(10) 0.0121(10) 0.0123(10) 0.0003(8) 0.0033(8) -0.0001(8)
C8 0.0139(11) 0.0153(11) 0.0172(11) 0.0029(9) 0.0056(8) 0.0028(8)
C2 0.0142(10) 0.0134(10) 0.0143(11) 0.0032(8) 0.0033(8) 0.0038(8)
C13 0.0138(10) 0.0141(10) 0.0121(10) -0.0019(8) 0.0035(8) -0.0019(8)
C9 0.0126(10) 0.0161(11) 0.0182(11) 0.0024(9) 0.0049(8) 0.0021(8)
C10 0.0106(10) 0.0141(10) 0.0116(10) 0.0001(8) -0.0005(8) 0.0012(8)
C1 0.0168(11) 0.0112(10) 0.0150(10) 0.0018(8) 0.0044(8) 0.0007(8)
C17 0.0104(10) 0.0178(11) 0.0230(12) -0.0001(9) 0.0029(9) -0.0003(8)
C24 0.0175(11) 0.0189(11) 0.0160(11) 0.0020(9) 0.0039(9) 0.0012(9)
C26 0.0158(11) 0.0204(12) 0.0141(11) 0.0015(9) 0.0017(9) -0.0031(9)
C15 0.0128(10) 0.0175(11) 0.0204(11) 0.0023(9) 0.0053(9) 0.0041(9)
C21 0.0167(11) 0.0184(11) 0.0199(12) 0.0035(9) 0.0052(9) -0.0028(9)
F6 0.0268(11) 0.113(2) 0.189(4) -0.107(3) 0.0326(16) -0.0088(13)
C19 0.0119(11) 0.0191(11) 0.0224(12) 0.0014(9) 0.0059(9) 0.0004(9)
C20 0.0137(11) 0.0256(13) 0.0297(14) -0.0044(11) -0.0019(10) 0.0015(10)
C18 0.0164(12) 0.0284(14) 0.0325(15) -0.0056(11) -0.0043(10) -0.0035(10)
C25 0.0200(13) 0.0494(18) 0.0164(12) -0.0082(12) 0.0084(10) -0.0113(12)
F1 0.099(2) 0.276(5) 0.0418(15) -0.043(2) 0.0218(15) -0.141(3)
C16 0.0224(13) 0.0403(16) 0.0262(14) 0.0069(12) 0.0016(11) 0.0164(12)
C22 0.0474(18) 0.0359(16) 0.0204(14) 0.0035(12) 0.0115(12) -0.0125(14)
F2 0.0225(12) 0.104(3) 0.273(5) 0.117(3) 0.0051(19) 0.0047(14)
C23 0.0215(13) 0.059(2) 0.0182(13) 0.0124(13) -0.0029(10) -0.0127(13)

loop_
_atom_type_symbol
_atom_type_description
_atom_type_scat_dispersion_real
_atom_type_scat_dispersion_imag
_atom_type_scat_source
C C 0.0033 0.0016 'International Tables Vol C Tables 4.2.6.8 and 6.1.1.4'
H H 0.0000 0.0000 'International Tables Vol C Tables 4.2.6.8 and 6.1.1.4'
N N 0.0061 0.0033 'International Tables Vol C Tables 4.2.6.8 and 6.1.1.4'
O O 0.0106 0.0060 'International Tables Vol C Tables 4.2.6.8 and 6.1.1.4'
F F 0.0171 0.0103 'International Tables Vol C Tables 4.2.6.8 and 6.1.1.4'
S S 0.1246 0.1234 'International Tables Vol C Tables 4.2.6.8 and 6.1.1.4'

loop_
_geom_angle_atom_site_label_1
_geom_angle_atom_site_label_2
_geom_angle_atom_site_label_3
_geom_angle
_geom_angle_site_symmetry_1
_geom_angle_site_symmetry_3
C7 S1 C10 92.61(11) . .
C3 N1 C6 110.49(19) . .
C3 N1 H1X 124(2) . .
C6 N1 H1X 124(2) . .
C24 O2 H1O 112(3) . .
C14 N2 C11 110.30(19) . .
C14 N2 H2X 124(2) . .
C11 N2 H2X 126(2) . .
C26 O4 H1O 114(3) . .
N1 C6 C7 120.0(2) . .
N1 C6 C5 107.14(19) . .
C7 C6 C5 132.4(2) . .
N2 C11 C10 119.4(2) . .
N2 C11 C12 107.30(19) . .
C10 C11 C12 132.8(2) . .
C8 C7 C6 125.3(2) . .
C8 C7 S1 109.70(17) . .
C6 C7 S1 124.53(17) . .
C5 C4 C3 107.77(19) . .
C5 C4 C15 127.6(2) . .
C3 C4 C15 124.4(2) . .
N1 C3 C2 125.2(2) . .
N1 C3 C4 107.18(19) . .
C2 C3 C4 127.6(2) . .
C13 C12 C11 107.47(19) . .
C13 C12 C19 126.5(2) . .
C11 C12 C19 126.0(2) . .
C4 C5 C6 107.3(2) . .
C4 C5 C17 126.8(2) . .
C6 C5 C17 125.8(2) . .
N2 C14 C1 124.8(2) . 3_666
N2 C14 C13 107.10(19) . .
C1 C14 C13 128.1(2) 3_666 .
C9 C8 C7 114.0(2) . .
C9 C8 H8 123.0 . .
C7 C8 H8 123.0 . .
C1 C2 C3 129.2(2) . .
C1 C2 H2 115.4 . .
C3 C2 H2 115.4 . .
C12 C13 C14 107.65(19) . .
C12 C13 C21 128.1(2) . .
C14 C13 C21 124.0(2) . .
C8 C9 C10 113.8(2) . .
C8 C9 H9 123.1 . .
C10 C9 H9 123.1 . .
C9 C10 C11 125.2(2) . .
C9 C10 S1 109.73(17) . .
C11 C10 S1 124.51(17) . .
C2 C1 C14 128.7(2) . 3_666
C2 C1 H1 115.6 . .
C14 C1 H1 115.6 3_666 .
C5 C17 C18 112.2(2) . .
C5 C17 H17A 109.2 . .
C18 C17 H17A 109.2 . .
C5 C17 H17B 109.2 . .
C18 C17 H17B 109.2 . .
H17A C17 H17B 107.9 . .
O1 C24 O2 128.9(2) . .
O1 C24 C23 117.3(2) . .
O2 C24 C23 113.8(2) . .
O3 C26 O4 129.8(2) . .
O3 C26 C25 118.8(2) . .
O4 C26 C25 111.4(2) . .
C4 C15 C16 113.7(2) . .
C4 C15 H15A 108.8 . .
C16 C15 H15A 108.8 . .
C4 C15 H15B 108.8 . .
C16 C15 H15B 108.8 . .
H15A C15 H15B 107.7 . .
C13 C21 C22 113.1(2) . .
C13 C21 H21A 109.0 . .
C22 C21 H21A 109.0 . .
C13 C21 H21B 109.0 . .
C22 C21 H21B 109.0 . .
H21A C21 H21B 107.8 . .
C12 C19 C20 113.1(2) . .
C12 C19 H19A 109.0 . .
C20 C19 H19A 109.0 . .
C12 C19 H19B 109.0 . .
C20 C19 H19B 109.0 . .
H19A C19 H19B 107.8 . .
C19 C20 H20A 109.5 . .
C19 C20 H20B 109.5 . .
H20A C20 H20B 109.5 . .
C19 C20 H20C 109.5 . .
H20A C20 H20C 109.5 . .
H20B C20 H20C 109.5 . .
C17 C18 H18A 109.5 . .
C17 C18 H18B 109.5 . .
H18A C18 H18B 109.5 . .
C17 C18 H18C 109.5 . .
H18A C18 H18C 109.5 . .
H18B C18 H18C 109.5 . .
F6 C25 F5 108.0(3) . .
F6 C25 F4 106.8(3) . .
F5 C25 F4 106.0(2) . .
F6 C25 C26 110.8(2) . .
F5 C25 C26 113.6(2) . .
F4 C25 C26 111.2(2) . .
C15 C16 H16A 109.5 . .
C15 C16 H16B 109.5 . .
H16A C16 H16B 109.5 . .
C15 C16 H16C 109.5 . .
H16A C16 H16C 109.5 . .
H16B C16 H16C 109.5 . .
C21 C22 H22A 109.5 . .
C21 C22 H22B 109.5 . .
H22A C22 H22B 109.5 . .
C21 C22 H22C 109.5 . .
H22A C22 H22C 109.5 . .
H22B C22 H22C 109.5 . .
F1 C23 F3 112.3(3) . .
F1 C23 F2 100.6(4) . .
F3 C23 F2 103.4(3) . .
F1 C23 C24 113.7(3) . .
F3 C23 C24 115.2(2) . .
F2 C23 C24 110.0(3) . .

loop_
_geom_bond_atom_site_label_1
_geom_bond_atom_site_label_2
_geom_bond_distance
_geom_bond_site_symmetry_2
S1 C7 1.739(2) .
S1 C10 1.740(2) .
F5 C25 1.313(3) .
O1 C24 1.214(3) .
O3 C26 1.215(3) .
F3 C23 1.286(3) .
N1 C3 1.361(3) .
N1 C6 1.373(3) .
N1 H1X 0.82(3) .
O2 C24 1.271(3) .
O2 H1O 1.23(6) .
N2 C14 1.366(3) .
N2 C11 1.373(3) .
N2 H2X 0.85(3) .
O4 C26 1.263(3) .
O4 H1O 1.22(6) .
C6 C7 1.409(3) .
C6 C5 1.430(3) .
F4 C25 1.322(4) .
C11 C10 1.409(3) .
C11 C12 1.425(3) .
C7 C8 1.407(3) .
C4 C5 1.383(3) .
C4 C3 1.431(3) .
C4 C15 1.503(3) .
C3 C2 1.410(3) .
C12 C13 1.385(3) .
C12 C19 1.502(3) .
C5 C17 1.498(3) .
C14 C1 1.414(3) 3_666
C14 C13 1.430(3) .
C8 C9 1.375(3) .
C8 H8 0.9500 .
C2 C1 1.384(3) .
C2 H2 0.9500 .
C13 C21 1.503(3) .
C9 C10 1.407(3) .
C9 H9 0.9500 .
C1 C14 1.414(3) 3_666
C1 H1 0.9500 .
C17 C18 1.534(3) .
C17 H17A 0.9900 .
C17 H17B 0.9900 .
C24 C23 1.536(4) .
C26 C25 1.539(3) .
C15 C16 1.525(3) .
C15 H15A 0.9900 .
C15 H15B 0.9900 .
C21 C22 1.522(4) .
C21 H21A 0.9900 .
C21 H21B 0.9900 .
F6 C25 1.304(4) .
C19 C20 1.529(3) .
C19 H19A 0.9900 .
C19 H19B 0.9900 .
C20 H20A 0.9800 .
C20 H20B 0.9800 .
C20 H20C 0.9800 .
C18 H18A 0.9800 .
C18 H18B 0.9800 .
C18 H18C 0.9800 .
F1 C23 1.249(4) .
C16 H16A 0.9800 .
C16 H16B 0.9800 .
C16 H16C 0.9800 .
C22 H22A 0.9800 .
C22 H22B 0.9800 .
C22 H22C 0.9800 .
F2 C23 1.330(5) .
